data_4301877
loop_
_publ_author_name
'Sylvie Pailloux'
'Cornel Edicome Shirima'
'Alisha D. Ray'
'Eileen N. Duesler'
'Robert T. Paine'
'John R. Klaehn'
'Michael E. McIlwain'
'Benjamin P. Hay'

_publ_section_title
;
Synthesis and Coordination Properties of Trifluoromethyl Decorated
Derivatives of 2,6-Bis[(diphenylphosphinoyl)methyl]pyridine N-Oxide Ligands
with Lanthanide Ions
;
_journal_name_full 'Inorganic Chemistry'
_journal_page_first 3104
_journal_page_last 3113
_journal_paper_doi 10.1021/ic802390c
_journal_volume 48
_journal_year 2009
_chemical_formula_moiety 'C39 H21.50 F24 N4 Nd O13.25 P2'
_chemical_formula_sum 'C39 H21.5 F24 N4 Nd O13.25 P2'
_chemical_formula_weight 1420.28
_chemical_name_systematic
;
 ?
;
_space_group_IT_number 2
_symmetry_cell_setting triclinic
_symmetry_space_group_name_Hall '-P 1'
_symmetry_space_group_name_H-M 'P -1'
_atom_sites_solution_hydrogens geom
_atom_sites_solution_primary direct
_atom_sites_solution_secondary difmap
_audit_creation_method SHELXL-97
_cell_angle_alpha 87.033(3)
_cell_angle_beta 79.624(2)
_cell_angle_gamma 75.122(3)
_cell_formula_units_Z 2
_cell_length_a 11.0642(6)
_cell_length_b 15.0247(8)
_cell_length_c 16.2086(9)
_cell_measurement_reflns_used 9441
_cell_measurement_temperature 225(2)
_cell_measurement_theta_max 0.00
_cell_measurement_theta_min 0.00
_cell_volume 2561.5(2)
_computing_cell_refinement 'Bruker SMART'
_computing_data_collection 'Bruker SMART'
_computing_data_reduction 'Bruker SAINT'
_computing_molecular_graphics 'Bruker SHELXTL'
_computing_publication_material 'Bruker SHELXTL'
_computing_structure_refinement 'SHELXL-97 (Sheldrick, 1997)'
_computing_structure_solution 'SHELXS-97 (Sheldrick, 1990)'
_diffrn_ambient_temperature 225(2)
_diffrn_measured_fraction_theta_full 0.999
_diffrn_measured_fraction_theta_max 0.978
_diffrn_measurement_device_type 'CCD area detector'
_diffrn_measurement_method 'phi and omega scans'
_diffrn_radiation_monochromator graphite
_diffrn_radiation_source 'fine-focus sealed tube'
_diffrn_radiation_type MoK\a
_diffrn_radiation_wavelength 0.71073
_diffrn_reflns_av_R_equivalents 0.0201
_diffrn_reflns_av_sigmaI/netI 0.0187
_diffrn_reflns_limit_h_max 17
_diffrn_reflns_limit_h_min -17
_diffrn_reflns_limit_k_max 23
_diffrn_reflns_limit_k_min -23
_diffrn_reflns_limit_l_max 25
_diffrn_reflns_limit_l_min -24
_diffrn_reflns_number 81790
_diffrn_reflns_theta_full 32.00
_diffrn_reflns_theta_max 33.62
_diffrn_reflns_theta_min 2.62
_exptl_absorpt_coefficient_mu 1.228
_exptl_absorpt_correction_T_max 0.810
_exptl_absorpt_correction_T_min 0.699
_exptl_absorpt_correction_type multi-scan
_exptl_absorpt_process_details Bruker,SADABS
_exptl_crystal_colour colourless
_exptl_crystal_density_diffrn 1.841
_exptl_crystal_density_method 'not measured'
_exptl_crystal_description plate
_exptl_crystal_F_000 1391
_exptl_crystal_size_max 0.345
_exptl_crystal_size_mid 0.23
_exptl_crystal_size_min 0.172
_refine_diff_density_max 2.340
_refine_diff_density_min -0.807
_refine_diff_density_rms 0.084
_refine_ls_extinction_method none
_refine_ls_goodness_of_fit_ref 1.082
_refine_ls_hydrogen_treatment noref
_refine_ls_matrix_type full
_refine_ls_number_parameters 838
_refine_ls_number_reflns 19848
_refine_ls_number_restraints 36
_refine_ls_restrained_S_all 1.083
_refine_ls_R_factor_all 0.0407
_refine_ls_R_factor_gt 0.0325
_refine_ls_shift/su_max 0.002
_refine_ls_shift/su_mean 0.000
_refine_ls_structure_factor_coef Fsqd
_refine_ls_weighting_details 'calc w=1/[\s^2^(Fo^2^)+(0.0410P)^2^+1.9026P] where P=(Fo^2^+2Fc^2^)/3'
_refine_ls_weighting_scheme calc
_refine_ls_wR_factor_gt 0.0811
_refine_ls_wR_factor_ref 0.0889
_reflns_number_gt 17408
_reflns_number_total 19848
_reflns_threshold_expression >2sigma(I)
_cod_data_source_file ic802390c_si_001_3.cif
_cod_data_source_block rpec20
_cod_depositor_comments
;
The following automatic conversions were performed:
'_symmetry_cell_setting' value 'Triclinic' changed to 'triclinic'
according to '/home/saulius/struct/CIF-dictionaries/cif_core.dic'
dictionary named 'cif_core.dic' version 2.4.1 from 2010-06-29.

Automatic conversion script
Id: cif_fix_enum 1527 2010-12-29 10:47:43Z saulius 
;
_cod_original_formula_sum 'C39 H21.50 F24 N4 Nd O13.25 P2'
_cod_database_code 4301877

loop_
_symmetry_equiv_pos_as_xyz
'x, y, z'
'-x, -y, -z'

loop_
_atom_site_label
_atom_site_type_symbol
_atom_site_fract_x
_atom_site_fract_y
_atom_site_fract_z
_atom_site_U_iso_or_equiv
_atom_site_adp_type
_atom_site_occupancy
_atom_site_symmetry_multiplicity
_atom_site_calc_flag
_atom_site_refinement_flags
_atom_site_disorder_assembly
_atom_site_disorder_group
Nd1 Nd 0.796552(8) 0.546781(6) 0.698255(5) 0.02523(3) Uani 1 1 d . . .
P1 P 1.00948(4) 0.32227(3) 0.65780(3) 0.02416(8) Uani 1 1 d . . .
P2 P 0.99007(4) 0.65678(3) 0.79695(3) 0.02697(8) Uani 1 1 d . . .
O1 O 0.99614(11) 0.54897(9) 0.61572(8) 0.0266(2) Uani 1 1 d . . .
O2 O 0.93147(12) 0.39315(9) 0.72115(8) 0.0276(2) Uani 1 1 d . . .
O3 O 0.90694(13) 0.59179(9) 0.79680(8) 0.0288(2) Uani 1 1 d . . .
O4 O 0.81419(13) 0.46459(10) 0.56220(9) 0.0336(3) Uani 1 1 d . . .
O5 O 0.64366(15) 0.46784(14) 0.65159(10) 0.0466(4) Uani 1 1 d . . .
O6 O 0.6677(2) 0.40846(17) 0.52857(13) 0.0607(5) Uani 1 1 d . . .
O7 O 0.69321(18) 0.65935(13) 0.59390(11) 0.0460(4) Uani 1 1 d . . .
O8 O 0.78948(18) 0.71744(12) 0.67221(12) 0.0468(4) Uani 1 1 d . . .
O9 O 0.7228(3) 0.79546(14) 0.56624(13) 0.0683(6) Uani 1 1 d . . .
O10 O 0.58666(19) 0.63092(16) 0.77823(14) 0.0632(6) Uani 1 1 d . . .
O11 O 0.67033(18) 0.49638(15) 0.82542(11) 0.0523(4) Uani 1 1 d . . .
O12 O 0.4739(3) 0.5648(3) 0.8707(3) 0.1403(17) Uani 1 1 d . . .
N1 N 1.11322(13) 0.51369(10) 0.63094(9) 0.0242(2) Uani 1 1 d . . .
N2 N 0.70638(17) 0.44610(14) 0.57866(11) 0.0365(3) Uani 1 1 d . . .
N3 N 0.73333(19) 0.72650(13) 0.61029(11) 0.0407(4) Uani 1 1 d . . .
N4 N 0.5737(2) 0.5643(2) 0.82647(16) 0.0649(7) Uani 1 1 d . . .
C1 C 1.17427(15) 0.42652(12) 0.60560(10) 0.0258(3) Uani 1 1 d . . .
C2 C 1.29906(17) 0.39183(15) 0.61602(14) 0.0344(4) Uani 1 1 d . . .
H2 H 1.3428 0.3319 0.5979 0.041 Uiso 1 1 calc R . .
C3 C 1.36012(18) 0.44476(16) 0.65290(16) 0.0404(4) Uani 1 1 d . . .
H3 H 1.4452 0.4213 0.6596 0.049 Uiso 1 1 calc R . .
C4 C 1.29452(18) 0.53217(15) 0.67969(14) 0.0370(4) Uani 1 1 d . . .
H4 H 1.3344 0.5683 0.7059 0.044 Uiso 1 1 calc R . .
C5 C 1.16987(17) 0.56720(13) 0.66826(11) 0.0283(3) Uani 1 1 d . . .
C6 C 1.10056(16) 0.37087(12) 0.57101(10) 0.0261(3) Uani 1 1 d . . .
H6A H 1.1587 0.3214 0.5356 0.031 Uiso 1 1 calc R . .
H6B H 1.0434 0.4101 0.5366 0.031 Uiso 1 1 calc R . .
C7 C 1.09280(18) 0.66105(13) 0.69654(12) 0.0312(3) Uani 1 1 d . . .
H7A H 1.0408 0.6889 0.6544 0.037 Uiso 1 1 calc R . .
H7B H 1.1498 0.7000 0.7015 0.037 Uiso 1 1 calc R . .
C8 C 0.91193(18) 0.26047(13) 0.61884(12) 0.0309(3) Uani 1 1 d . . .
C9 C 0.9467(2) 0.21405(15) 0.54296(14) 0.0368(4) Uani 1 1 d . . .
H9 H 1.0216 0.2179 0.5065 0.044 Uiso 1 1 calc R . .
C10 C 0.8701(3) 0.16191(16) 0.52124(16) 0.0442(5) Uani 1 1 d . . .
C11 C 0.7589(3) 0.15647(18) 0.57460(19) 0.0508(6) Uani 1 1 d . A .
H11 H 0.7073 0.1212 0.5597 0.061 Uiso 1 1 calc R . .
C12 C 0.7248(2) 0.20323(18) 0.64974(18) 0.0470(5) Uani 1 1 d . . .
C13 C 0.80065(19) 0.25521(15) 0.67276(15) 0.0370(4) Uani 1 1 d . A .
H13 H 0.7771 0.2865 0.7242 0.044 Uiso 1 1 calc R . .
C14 C 0.9065(4) 0.1117(2) 0.43909(19) 0.0601(8) Uani 1 1 d . . .
F14A F 0.8980(3) 0.02501(13) 0.44801(13) 0.0785(6) Uani 1 1 d . . .
F14B F 1.0224(3) 0.11083(19) 0.40084(14) 0.0924(8) Uani 1 1 d . . .
F14C F 0.8299(3) 0.15093(16) 0.38508(14) 0.0910(8) Uani 1 1 d . . .
C_1 C 0.6056(3) 0.1967(3) 0.7081(3) 0.0679(9) Uani 0.56 1 d PD A 1
F1_1 F 0.6094(18) 0.1061(10) 0.7263(12) 0.082(3) Uani 0.56 1 d PD A 1
F2_1 F 0.5021(14) 0.2273(14) 0.6803(14) 0.101(5) Uani 0.56 1 d PD A 1
F3_1 F 0.5969(8) 0.2296(7) 0.7856(5) 0.122(4) Uani 0.56 1 d PD A 1
C_2 C 0.6056(3) 0.1967(3) 0.7081(3) 0.0679(9) Uani 0.44 1 d PD A 2
F1_2 F 0.5618(9) 0.2697(8) 0.7555(7) 0.102(3) Uani 0.44 1 d PD A 2
F2_2 F 0.610(2) 0.1238(12) 0.7482(15) 0.105(7) Uani 0.44 1 d PD A 2
F3_2 F 0.5103(14) 0.2098(18) 0.6610(17) 0.092(5) Uani 0.44 1 d PD A 2
C15 C 1.12230(16) 0.23310(12) 0.70258(11) 0.0267(3) Uani 1 1 d . . .
C16 C 1.11510(18) 0.22487(13) 0.78914(11) 0.0302(3) Uani 1 1 d . . .
H16 H 1.0561 0.2691 0.8249 0.036 Uiso 1 1 calc R . .
C17 C 1.1962(2) 0.15056(15) 0.82226(12) 0.0350(4) Uani 1 1 d . . .
C18 C 1.2845(2) 0.08559(15) 0.77032(14) 0.0388(4) Uani 1 1 d . B .
H18 H 1.3394 0.0359 0.7932 0.047 Uiso 1 1 calc R . .
C19 C 1.2912(2) 0.09462(15) 0.68445(14) 0.0368(4) Uani 1 1 d . . .
C20 C 1.21071(19) 0.16708(14) 0.65030(12) 0.0334(4) Uani 1 1 d . B .
H20 H 1.2154 0.1720 0.5918 0.040 Uiso 1 1 calc R . .
C21 C 1.1908(3) 0.13743(19) 0.91521(15) 0.0489(6) Uani 1 1 d . . .
F21A F 1.2892(2) 0.15809(14) 0.93988(11) 0.0674(5) Uani 1 1 d . . .
F21B F 1.0871(2) 0.18929(17) 0.95881(10) 0.0803(7) Uani 1 1 d . . .
F21C F 1.1985(2) 0.05034(14) 0.93858(12) 0.0764(6) Uani 1 1 d . . .
C_3 C 1.3861(3) 0.0237(2) 0.62746(19) 0.0575(7) Uani 0.56 1 d PD B 1
F1_3 F 1.4988(4) 0.0195(6) 0.6279(7) 0.120(3) Uani 0.56 1 d PD B 1
F2_3 F 1.3601(9) 0.0241(6) 0.5541(3) 0.114(4) Uani 0.56 1 d PD B 1
F3_3 F 1.3720(7) -0.0635(3) 0.6554(4) 0.0919(15) Uani 0.56 1 d PD B 1
C_4 C 1.3861(3) 0.0237(2) 0.62746(19) 0.0575(7) Uani 0.44 1 d PD B 2
F1_4 F 1.3441(9) -0.0066(9) 0.5728(8) 0.136(6) Uani 0.44 1 d PD B 2
F2_4 F 1.4648(11) -0.0316(8) 0.6634(5) 0.138(5) Uani 0.44 1 d PD B 2
F3_4 F 1.4658(7) 0.0728(5) 0.5739(5) 0.094(2) Uani 0.44 1 d PD B 2
C22 C 0.89955(19) 0.77259(12) 0.81949(12) 0.0311(3) Uani 1 1 d . . .
C23 C 0.7695(2) 0.78757(14) 0.84641(13) 0.0344(4) Uani 1 1 d . . .
H23 H 0.7319 0.7376 0.8539 0.041 Uiso 1 1 calc R . .
C24 C 0.6954(2) 0.87660(16) 0.86224(15) 0.0427(5) Uani 1 1 d . . .
C25 C 0.7505(3) 0.95014(16) 0.85253(17) 0.0511(6) Uani 1 1 d . C .
H25 H 0.7003 1.0103 0.8644 0.061 Uiso 1 1 calc R . .
C26 C 0.8797(3) 0.93476(15) 0.82523(16) 0.0474(5) Uani 1 1 d . . .
C27 C 0.9553(2) 0.84653(14) 0.80772(14) 0.0393(4) Uani 1 1 d . C .
H27 H 1.0429 0.8367 0.7882 0.047 Uiso 1 1 calc R . .
C28 C 0.5550(3) 0.8908(2) 0.8886(2) 0.0608(7) Uani 1 1 d . . .
F28A F 0.5019(2) 0.8743(2) 0.82704(19) 0.1144(11) Uani 1 1 d . . .
F28B F 0.5242(2) 0.8400(2) 0.9508(2) 0.1298(13) Uani 1 1 d . . .
F28C F 0.4967(2) 0.97650(19) 0.9084(2) 0.1237(12) Uani 1 1 d . . .
C_5 C 0.9409(4) 1.0137(2) 0.8133(3) 0.0730(10) Uani 0.56 1 d PD C 1
F1_5 F 0.9026(17) 1.0747(9) 0.8640(10) 0.196(6) Uani 0.56 1 d PD C 1
F2_5 F 1.0666(8) 0.9873(4) 0.8046(12) 0.134(4) Uani 0.56 1 d PD C 1
F3_5 F 0.9295(14) 1.0513(8) 0.7394(8) 0.152(5) Uani 0.56 1 d PD C 1
C_6 C 0.9409(4) 1.0137(2) 0.8133(3) 0.0730(10) Uani 0.44 1 d PD C 2
F1_6 F 1.018(2) 1.0127(10) 0.7476(10) 0.160(8) Uani 0.44 1 d PD C 2
F2_6 F 0.8525(10) 1.0947(4) 0.8154(10) 0.111(4) Uani 0.44 1 d PD C 2
F3_6 F 0.9891(15) 1.0218(8) 0.8789(8) 0.112(4) Uani 0.44 1 d PD C 2
C29 C 1.09133(17) 0.62010(13) 0.87392(11) 0.0293(3) Uani 1 1 d . . .
C30 C 1.1322(2) 0.52611(14) 0.88719(13) 0.0347(4) Uani 1 1 d . . .
H30 H 1.1055 0.4847 0.8575 0.042 Uiso 1 1 calc R . .
C31 C 1.2128(2) 0.49352(15) 0.94460(14) 0.0384(4) Uani 1 1 d . . .
C32 C 1.2512(2) 0.55370(17) 0.98972(13) 0.0395(4) Uani 1 1 d . . .
H32 H 1.3053 0.5312 1.0288 0.047 Uiso 1 1 calc R . .
C33 C 1.20917(19) 0.64726(16) 0.97674(12) 0.0358(4) Uani 1 1 d . . .
C34 C 1.13022(18) 0.68113(14) 0.91887(12) 0.0324(3) Uani 1 1 d . . .
H34 H 1.1030 0.7449 0.9100 0.039 Uiso 1 1 calc R . .
C35 C 1.2567(3) 0.39159(19) 0.95654(19) 0.0539(6) Uani 1 1 d . . .
F35A F 1.3053(3) 0.34940(14) 0.88555(16) 0.1171(12) Uani 1 1 d . . .
F35B F 1.1620(2) 0.35527(15) 0.9896(2) 0.1025(9) Uani 1 1 d . . .
F35C F 1.3370(3) 0.36730(17) 1.0079(2) 0.1167(11) Uani 1 1 d . . .
C36 C 1.2494(3) 0.7123(2) 1.02704(17) 0.0504(6) Uani 1 1 d . . .
F36A F 1.1842(2) 0.72056(18) 1.10472(12) 0.0850(7) Uani 1 1 d . . .
F36B F 1.2300(3) 0.79656(16) 0.99504(16) 0.0995(9) Uani 1 1 d . . .
F36C F 1.3688(2) 0.68424(19) 1.03545(17) 0.0944(8) Uani 1 1 d . . .
O13 O 0.6868(3) 0.2514(2) 0.2440(2) 0.0955(9) Uani 1 1 d . . .
H13A H 0.7264 0.2242 0.2822 0.143 Uiso 1 1 d . . .
H13B H 0.6135 0.2833 0.2379 0.143 Uiso 1 1 d . . .
O14 O 0.5754(10) 0.2792(9) 0.4294(9) 0.091(4) Uani 0.25 1 d P . .
H14A H 0.4993 0.2993 0.4214 0.137 Uiso 0.25 1 d P . .
H14B H 0.6014 0.3167 0.4551 0.137 Uiso 0.25 1 d P . .

loop_
_atom_site_aniso_label
_atom_site_aniso_U_11
_atom_site_aniso_U_22
_atom_site_aniso_U_33
_atom_site_aniso_U_23
_atom_site_aniso_U_13
_atom_site_aniso_U_12
Nd1 0.02002(4) 0.03139(5) 0.02388(4) 0.00008(3) -0.00461(3) -0.00527(3)
P1 0.02247(17) 0.02712(19) 0.02363(17) 0.00039(14) -0.00499(14) -0.00701(14)
P2 0.0297(2) 0.02428(18) 0.0282(2) -0.00115(15) -0.00846(16) -0.00653(15)
O1 0.0194(5) 0.0333(6) 0.0270(5) 0.0014(5) -0.0060(4) -0.0056(4)
O2 0.0256(5) 0.0299(6) 0.0249(5) 0.0007(4) -0.0023(4) -0.0043(4)
O3 0.0321(6) 0.0282(6) 0.0286(6) -0.0009(5) -0.0080(5) -0.0103(5)
O4 0.0292(6) 0.0419(7) 0.0304(6) 0.0007(5) -0.0059(5) -0.0100(5)
O5 0.0319(7) 0.0772(12) 0.0367(8) -0.0073(8) -0.0011(6) -0.0265(8)
O6 0.0614(12) 0.0853(15) 0.0501(10) -0.0130(10) -0.0230(9) -0.0334(11)
O7 0.0523(9) 0.0485(9) 0.0368(8) 0.0021(7) -0.0182(7) -0.0052(7)
O8 0.0524(10) 0.0407(8) 0.0496(9) 0.0064(7) -0.0206(8) -0.0091(7)
O9 0.1094(19) 0.0405(9) 0.0430(10) 0.0108(8) -0.0134(11) 0.0007(10)
O10 0.0447(10) 0.0652(12) 0.0592(12) 0.0016(10) 0.0120(9) 0.0081(9)
O11 0.0465(9) 0.0747(13) 0.0347(8) 0.0102(8) -0.0015(7) -0.0195(9)
O12 0.0679(18) 0.178(4) 0.133(3) 0.013(3) 0.068(2) -0.016(2)
N1 0.0192(5) 0.0315(7) 0.0230(6) 0.0017(5) -0.0037(4) -0.0085(5)
N2 0.0332(8) 0.0484(10) 0.0333(8) 0.0000(7) -0.0127(6) -0.0154(7)
N3 0.0469(10) 0.0376(9) 0.0282(7) 0.0013(6) -0.0011(7) 0.0022(7)
N4 0.0416(11) 0.095(2) 0.0476(12) -0.0072(13) 0.0170(9) -0.0148(12)
C1 0.0218(6) 0.0321(8) 0.0238(7) 0.0009(6) -0.0030(5) -0.0083(6)
C2 0.0220(7) 0.0377(9) 0.0427(10) -0.0010(8) -0.0058(7) -0.0059(7)
C3 0.0208(7) 0.0453(11) 0.0566(13) -0.0017(9) -0.0114(8) -0.0074(7)
C4 0.0277(8) 0.0441(10) 0.0442(10) -0.0011(8) -0.0103(7) -0.0153(8)
C5 0.0258(7) 0.0329(8) 0.0288(7) 0.0003(6) -0.0051(6) -0.0121(6)
C6 0.0250(7) 0.0313(8) 0.0225(7) -0.0024(6) -0.0029(5) -0.0086(6)
C7 0.0332(8) 0.0301(8) 0.0331(8) 0.0009(6) -0.0067(7) -0.0123(7)
C8 0.0295(8) 0.0318(8) 0.0359(9) 0.0054(7) -0.0125(7) -0.0120(6)
C9 0.0417(10) 0.0366(9) 0.0385(10) 0.0031(8) -0.0138(8) -0.0173(8)
C10 0.0561(13) 0.0399(11) 0.0481(12) 0.0051(9) -0.0263(10) -0.0219(10)
C11 0.0524(13) 0.0476(13) 0.0675(16) 0.0117(11) -0.0297(12) -0.0285(11)
C12 0.0349(10) 0.0477(12) 0.0661(15) 0.0132(11) -0.0163(10) -0.0216(9)
C13 0.0302(8) 0.0385(10) 0.0455(11) 0.0070(8) -0.0109(8) -0.0130(7)
C14 0.092(2) 0.0530(15) 0.0545(15) 0.0010(12) -0.0344(15) -0.0369(15)
F14A 0.1334(19) 0.0501(10) 0.0711(12) -0.0009(8) -0.0389(12) -0.0424(11)
F14B 0.1120(19) 0.1179(19) 0.0642(12) -0.0397(12) 0.0025(12) -0.0636(16)
F14C 0.154(2) 0.0821(14) 0.0655(12) 0.0172(10) -0.0667(14) -0.0508(15)
C_1 0.0423(14) 0.074(2) 0.095(3) 0.0126(19) -0.0105(15) -0.0331(14)
F1_1 0.070(4) 0.080(3) 0.104(7) 0.035(3) -0.014(4) -0.044(3)
F2_1 0.045(3) 0.097(7) 0.154(10) 0.050(8) -0.017(4) -0.015(3)
F3_1 0.097(6) 0.216(11) 0.080(4) -0.048(5) 0.034(3) -0.111(7)
C_2 0.0423(14) 0.074(2) 0.095(3) 0.0126(19) -0.0105(15) -0.0331(14)
F1_2 0.056(4) 0.128(7) 0.119(8) -0.006(5) 0.026(4) -0.044(4)
F2_2 0.054(4) 0.127(12) 0.130(14) 0.086(11) -0.017(7) -0.032(8)
F3_2 0.031(4) 0.102(9) 0.154(12) 0.034(7) -0.034(6) -0.031(5)
C15 0.0251(7) 0.0285(7) 0.0262(7) 0.0003(6) -0.0063(6) -0.0048(6)
C16 0.0293(8) 0.0329(8) 0.0268(7) -0.0009(6) -0.0057(6) -0.0041(6)
C17 0.0364(9) 0.0392(10) 0.0287(8) 0.0025(7) -0.0102(7) -0.0053(8)
C18 0.0357(9) 0.0366(10) 0.0407(10) 0.0012(8) -0.0122(8) 0.0007(8)
C19 0.0321(9) 0.0359(9) 0.0375(9) -0.0050(7) -0.0048(7) 0.0003(7)
C20 0.0315(8) 0.0360(9) 0.0294(8) -0.0028(7) -0.0043(6) -0.0029(7)
C21 0.0580(14) 0.0505(13) 0.0339(10) 0.0041(9) -0.0149(10) -0.0019(11)
F21A 0.0802(12) 0.0756(12) 0.0533(9) -0.0011(8) -0.0386(9) -0.0130(10)
F21B 0.0724(12) 0.1093(16) 0.0322(7) 0.0002(9) -0.0019(7) 0.0204(11)
F21C 0.1206(18) 0.0631(11) 0.0494(9) 0.0205(8) -0.0242(10) -0.0275(11)
C_3 0.0493(14) 0.0544(15) 0.0560(15) -0.0172(12) -0.0069(12) 0.0118(12)
F1_3 0.0301(16) 0.121(6) 0.199(9) -0.100(5) 0.005(3) 0.001(3)
F2_3 0.137(7) 0.111(5) 0.0407(18) -0.021(2) -0.008(3) 0.064(5)
F3_3 0.117(4) 0.0383(17) 0.103(4) -0.0234(19) 0.002(3) 0.001(2)
C_4 0.0493(14) 0.0544(15) 0.0560(15) -0.0172(12) -0.0069(12) 0.0118(12)
F1_4 0.062(4) 0.153(10) 0.196(13) -0.145(10) -0.012(6) -0.011(5)
F2_4 0.128(8) 0.132(8) 0.077(4) -0.003(5) -0.006(5) 0.099(6)
F3_4 0.073(4) 0.090(4) 0.092(4) -0.036(3) 0.040(3) -0.001(3)
C22 0.0374(9) 0.0253(7) 0.0311(8) -0.0004(6) -0.0111(7) -0.0050(6)
C23 0.0386(9) 0.0296(8) 0.0343(9) -0.0004(7) -0.0116(7) -0.0036(7)
C24 0.0442(11) 0.0369(10) 0.0410(11) -0.0025(8) -0.0150(9) 0.0060(8)
C25 0.0681(17) 0.0292(10) 0.0517(13) -0.0034(9) -0.0217(12) 0.0036(10)
C26 0.0702(16) 0.0274(9) 0.0481(12) -0.0003(8) -0.0183(11) -0.0128(10)
C27 0.0510(12) 0.0305(9) 0.0399(10) -0.0003(7) -0.0130(9) -0.0133(8)
C28 0.0466(14) 0.0583(16) 0.0677(18) -0.0080(14) -0.0181(13) 0.0117(12)
F28A 0.0562(12) 0.170(3) 0.116(2) -0.044(2) -0.0368(13) -0.0032(15)
F28B 0.0442(11) 0.169(3) 0.151(3) 0.079(2) -0.0039(14) -0.0070(14)
F28C 0.0652(14) 0.0852(17) 0.195(3) -0.0520(19) -0.0053(17) 0.0248(12)
C_5 0.101(3) 0.0339(13) 0.091(3) -0.0012(14) -0.022(2) -0.0246(15)
F1_5 0.261(16) 0.113(7) 0.217(13) -0.118(8) 0.095(9) -0.121(8)
F2_5 0.103(4) 0.064(3) 0.255(12) 0.005(6) -0.043(7) -0.051(3)
F3_5 0.215(11) 0.105(7) 0.168(9) 0.079(7) -0.069(9) -0.089(7)
C_6 0.101(3) 0.0339(13) 0.091(3) -0.0012(14) -0.022(2) -0.0246(15)
F1_6 0.242(17) 0.104(9) 0.134(9) -0.069(7) 0.109(10) -0.130(10)
F2_6 0.139(6) 0.0231(19) 0.192(12) 0.013(4) -0.078(8) -0.027(3)
F3_6 0.158(9) 0.095(6) 0.136(7) 0.033(6) -0.093(8) -0.087(6)
C29 0.0288(8) 0.0305(8) 0.0291(8) -0.0017(6) -0.0081(6) -0.0062(6)
C30 0.0372(9) 0.0319(9) 0.0360(9) 0.0014(7) -0.0103(7) -0.0082(7)
C31 0.0360(9) 0.0382(10) 0.0380(10) 0.0080(8) -0.0077(8) -0.0049(8)
C32 0.0330(9) 0.0539(12) 0.0313(9) 0.0056(8) -0.0097(7) -0.0088(8)
C33 0.0300(8) 0.0500(11) 0.0291(8) -0.0060(8) -0.0059(7) -0.0115(8)
C34 0.0314(8) 0.0353(9) 0.0316(8) -0.0047(7) -0.0074(7) -0.0080(7)
C35 0.0560(15) 0.0415(12) 0.0576(15) 0.0108(11) -0.0112(12) -0.0019(11)
F35A 0.178(3) 0.0458(10) 0.0768(14) 0.0046(10) 0.0277(16) 0.0265(14)
F35B 0.0914(17) 0.0544(11) 0.146(2) 0.0276(13) 0.0134(16) -0.0182(11)
F35C 0.134(2) 0.0693(14) 0.155(3) 0.0391(16) -0.091(2) -0.0039(14)
C36 0.0477(13) 0.0657(16) 0.0452(12) -0.0108(11) -0.0158(10) -0.0200(12)
F36A 0.0953(16) 0.1151(18) 0.0507(10) -0.0377(11) -0.0020(10) -0.0373(14)
F36B 0.166(3) 0.0722(13) 0.0980(17) 0.0078(12) -0.0753(18) -0.0628(16)
F36C 0.0541(11) 0.126(2) 0.1158(19) -0.0468(16) -0.0339(12) -0.0232(12)
O13 0.0844(19) 0.099(2) 0.124(3) 0.0249(19) -0.0474(18) -0.0452(17)
O14 0.057(5) 0.105(8) 0.122(10) -0.031(7) -0.041(6) -0.014(5)

loop_
_atom_type_symbol
_atom_type_description
_atom_type_scat_dispersion_real
_atom_type_scat_dispersion_imag
_atom_type_scat_source
C C 0.0033 0.0016 'International Tables Vol C Tables 4.2.6.8 and 6.1.1.4'
H H 0.0000 0.0000 'International Tables Vol C Tables 4.2.6.8 and 6.1.1.4'
N N 0.0061 0.0033 'International Tables Vol C Tables 4.2.6.8 and 6.1.1.4'
O O 0.0106 0.0060 'International Tables Vol C Tables 4.2.6.8 and 6.1.1.4'
F F 0.0171 0.0103 'International Tables Vol C Tables 4.2.6.8 and 6.1.1.4'
P P 0.1023 0.0942 'International Tables Vol C Tables 4.2.6.8 and 6.1.1.4'
Nd Nd -0.1943 3.0179 'International Tables Vol C Tables 4.2.6.8 and 6.1.1.4'

loop_
_geom_angle_atom_site_label_1
_geom_angle_atom_site_label_2
_geom_angle_atom_site_label_3
_geom_angle
_geom_angle_site_symmetry_1
_geom_angle_site_symmetry_3
_geom_angle_publ_flag
O1 Nd1 O3 77.06(4) . . ?
O1 Nd1 O2 76.35(4) . . ?
O3 Nd1 O2 82.94(4) . . ?
O1 Nd1 O11 150.21(5) . . ?
O3 Nd1 O11 83.65(6) . . ?
O2 Nd1 O11 78.94(6) . . ?
O1 Nd1 O10 149.89(7) . . ?
O3 Nd1 O10 91.44(7) . . ?
O2 Nd1 O10 130.39(6) . . ?
O11 Nd1 O10 51.46(7) . . ?
O1 Nd1 O5 122.83(5) . . ?
O3 Nd1 O5 155.37(5) . . ?
O2 Nd1 O5 87.87(6) . . ?
O11 Nd1 O5 72.15(6) . . ?
O10 Nd1 O5 77.25(7) . . ?
O1 Nd1 O4 72.61(4) . . ?
O3 Nd1 O4 146.77(5) . . ?
O2 Nd1 O4 77.07(4) . . ?
O11 Nd1 O4 117.50(6) . . ?
O10 Nd1 O4 121.72(7) . . ?
O5 Nd1 O4 50.26(5) . . ?
O1 Nd1 O7 87.85(5) . . ?
O3 Nd1 O7 122.25(5) . . ?
O2 Nd1 O7 146.70(5) . . ?
O11 Nd1 O7 121.80(6) . . ?
O10 Nd1 O7 74.79(7) . . ?
O5 Nd1 O7 76.24(6) . . ?
O4 Nd1 O7 70.23(5) . . ?
O1 Nd1 O8 74.72(5) . . ?
O3 Nd1 O8 72.58(5) . . ?
O2 Nd1 O8 145.47(5) . . ?
O11 Nd1 O8 120.77(7) . . ?
O10 Nd1 O8 75.30(7) . . ?
O5 Nd1 O8 123.85(6) . . ?
O4 Nd1 O8 111.19(5) . . ?
O7 Nd1 O8 49.68(6) . . ?
O2 P1 C8 111.25(9) . . ?
O2 P1 C15 112.46(8) . . ?
C8 P1 C15 103.58(8) . . ?
O2 P1 C6 112.82(8) . . ?
C8 P1 C6 109.99(8) . . ?
C15 P1 C6 106.24(8) . . ?
O3 P2 C22 112.21(9) . . ?
O3 P2 C29 109.81(8) . . ?
C22 P2 C29 108.71(9) . . ?
O3 P2 C7 112.65(8) . . ?
C22 P2 C7 106.19(9) . . ?
C29 P2 C7 107.03(9) . . ?
N1 O1 Nd1 130.40(10) . . ?
P1 O2 Nd1 129.16(7) . . ?
P2 O3 Nd1 136.18(8) . . ?
N2 O4 Nd1 96.84(11) . . ?
N2 O5 Nd1 96.94(11) . . ?
N3 O7 Nd1 97.03(12) . . ?
N3 O8 Nd1 95.98(13) . . ?
N4 O10 Nd1 94.67(15) . . ?
N4 O11 Nd1 95.55(15) . . ?
O1 N1 C1 118.78(14) . . ?
O1 N1 C5 119.09(15) . . ?
C1 N1 C5 122.07(15) . . ?
O6 N2 O5 122.33(19) . . ?
O6 N2 O4 121.9(2) . . ?
O5 N2 O4 115.75(16) . . ?
O9 N3 O8 121.6(2) . . ?
O9 N3 O7 121.6(2) . . ?
O8 N3 O7 116.70(18) . . ?
O12 N4 O10 121.2(3) . . ?
O12 N4 O11 121.8(3) . . ?
O10 N4 O11 117.0(2) . . ?
N1 C1 C2 118.98(16) . . ?
N1 C1 C6 117.93(14) . . ?
C2 C1 C6 123.03(17) . . ?
C1 C2 C3 120.47(19) . . ?
C1 C2 H2 119.8 . . ?
C3 C2 H2 119.8 . . ?
C4 C3 C2 119.08(18) . . ?
C4 C3 H3 120.5 . . ?
C2 C3 H3 120.5 . . ?
C3 C4 C5 120.33(18) . . ?
C3 C4 H4 119.8 . . ?
C5 C4 H4 119.8 . . ?
N1 C5 C4 119.04(17) . . ?
N1 C5 C7 117.83(15) . . ?
C4 C5 C7 123.12(17) . . ?
C1 C6 P1 108.65(11) . . ?
C1 C6 H6A 110.0 . . ?
P1 C6 H6A 110.0 . . ?
C1 C6 H6B 110.0 . . ?
P1 C6 H6B 110.0 . . ?
H6A C6 H6B 108.3 . . ?
C5 C7 P2 111.61(13) . . ?
C5 C7 H7A 109.3 . . ?
P2 C7 H7A 109.3 . . ?
C5 C7 H7B 109.3 . . ?
P2 C7 H7B 109.3 . . ?
H7A C7 H7B 108.0 . . ?
C9 C8 C13 120.23(18) . . ?
C9 C8 P1 123.70(15) . . ?
C13 C8 P1 115.89(16) . . ?
C8 C9 C10 119.6(2) . . ?
C8 C9 H9 120.2 . . ?
C10 C9 H9 120.2 . . ?
C11 C10 C9 120.5(2) . . ?
C11 C10 C14 119.4(2) . . ?
C9 C10 C14 120.1(2) . . ?
C12 C11 C10 119.5(2) . . ?
C12 C11 H11 120.3 . . ?
C10 C11 H11 120.3 . . ?
C11 C12 C13 120.8(2) . . ?
C11 C12 C_1 119.7(2) . . ?
C13 C12 C_1 119.4(3) . . ?
C12 C13 C8 119.4(2) . . ?
C12 C13 H13 120.3 . . ?
C8 C13 H13 120.3 . . ?
F14B C14 F14A 107.9(3) . . ?
F14B C14 F14C 105.8(3) . . ?
F14A C14 F14C 106.0(2) . . ?
F14B C14 C10 113.0(2) . . ?
F14A C14 C10 112.2(3) . . ?
F14C C14 C10 111.5(3) . . ?
F2_1 C_1 F3_1 111.1(12) . . ?
F2_1 C_1 F1_1 104.2(11) . . ?
F3_1 C_1 F1_1 100.7(9) . . ?
F2_1 C_1 C12 116.4(9) . . ?
F3_1 C_1 C12 113.4(4) . . ?
F1_1 C_1 C12 109.5(9) . . ?
C16 C15 C20 119.68(16) . . ?
C16 C15 P1 120.57(13) . . ?
C20 C15 P1 119.52(14) . . ?
C17 C16 C15 119.33(17) . . ?
C17 C16 H16 120.3 . . ?
C15 C16 H16 120.3 . . ?
C18 C17 C16 120.91(18) . . ?
C18 C17 C21 117.58(19) . . ?
C16 C17 C21 121.50(19) . . ?
C19 C18 C17 119.28(19) . . ?
C19 C18 H18 120.4 . . ?
C17 C18 H18 120.4 . . ?
C20 C19 C18 120.78(19) . . ?
C20 C19 C_3 119.6(2) . . ?
C18 C19 C_3 119.6(2) . . ?
C19 C20 C15 120.01(18) . . ?
C19 C20 H20 120.0 . . ?
C15 C20 H20 120.0 . . ?
F21B C21 F21C 108.3(3) . . ?
F21B C21 F21A 107.0(2) . . ?
F21C C21 F21A 105.1(2) . . ?
F21B C21 C17 112.7(2) . . ?
F21C C21 C17 112.2(2) . . ?
F21A C21 C17 111.2(2) . . ?
F1_3 C_3 F2_3 113.5(6) . . ?
F1_3 C_3 F3_3 104.3(5) . . ?
F2_3 C_3 F3_3 100.2(5) . . ?
F1_3 C_3 C19 115.8(3) . . ?
F2_3 C_3 C19 113.3(4) . . ?
F3_3 C_3 C19 108.0(3) . . ?
C23 C22 C27 120.27(19) . . ?
C23 C22 P2 117.85(15) . . ?
C27 C22 P2 121.84(17) . . ?
C24 C23 C22 119.7(2) . . ?
C24 C23 H23 120.2 . . ?
C22 C23 H23 120.2 . . ?
C25 C24 C23 120.4(2) . . ?
C25 C24 C28 121.2(2) . . ?
C23 C24 C28 118.4(2) . . ?
C26 C25 C24 119.6(2) . . ?
C26 C25 H25 120.2 . . ?
C24 C25 H25 120.2 . . ?
C25 C26 C27 121.0(2) . . ?
C25 C26 C_5 120.4(3) . . ?
C27 C26 C_5 118.7(3) . . ?
C26 C27 C22 119.1(2) . . ?
C26 C27 H27 120.5 . . ?
C22 C27 H27 120.5 . . ?
F28B C28 F28A 107.3(4) . . ?
F28B C28 F28C 107.5(3) . . ?
F28A C28 F28C 103.6(3) . . ?
F28B C28 C24 113.6(2) . . ?
F28A C28 C24 111.5(3) . . ?
F28C C28 C24 112.7(3) . . ?
F1_5 C_5 F3_5 107.1(9) . . ?
F1_5 C_5 F2_5 108.5(8) . . ?
F3_5 C_5 F2_5 99.7(7) . . ?
F1_5 C_5 C26 117.3(5) . . ?
F3_5 C_5 C26 109.5(5) . . ?
F2_5 C_5 C26 113.1(4) . . ?
C30 C29 C34 119.81(17) . . ?
C30 C29 P2 117.00(14) . . ?
C34 C29 P2 123.18(15) . . ?
C29 C30 C31 119.64(19) . . ?
C29 C30 H30 120.2 . . ?
C31 C30 H30 120.2 . . ?
C32 C31 C30 120.8(2) . . ?
C32 C31 C35 120.8(2) . . ?
C30 C31 C35 118.3(2) . . ?
C33 C32 C31 119.19(19) . . ?
C33 C32 H32 120.4 . . ?
C31 C32 H32 120.4 . . ?
C32 C33 C34 120.86(19) . . ?
C32 C33 C36 118.9(2) . . ?
C34 C33 C36 120.2(2) . . ?
C33 C34 C29 119.64(19) . . ?
C33 C34 H34 120.2 . . ?
C29 C34 H34 120.2 . . ?
F35C C35 F35A 109.1(3) . . ?
F35C C35 F35B 104.0(3) . . ?
F35A C35 F35B 105.4(3) . . ?
F35C C35 C31 114.1(3) . . ?
F35A C35 C31 111.8(2) . . ?
F35B C35 C31 111.9(2) . . ?
F36C C36 F36B 108.3(3) . . ?
F36C C36 F36A 105.3(2) . . ?
F36B C36 F36A 106.0(3) . . ?
F36C C36 C33 112.9(2) . . ?
F36B C36 C33 112.6(2) . . ?
F36A C36 C33 111.3(2) . . ?
H13A O13 H13B 140.1 . . ?
H14A O14 H14B 113.9 . . ?

loop_
_geom_bond_atom_site_label_1
_geom_bond_atom_site_label_2
_geom_bond_distance
_geom_bond_site_symmetry_2
_geom_bond_publ_flag
Nd1 O1 2.3741(12) . ?
Nd1 O3 2.3956(13) . ?
Nd1 O2 2.4567(13) . ?
Nd1 O11 2.4732(17) . ?
Nd1 O10 2.4998(18) . ?
Nd1 O5 2.5348(16) . ?
Nd1 O4 2.5357(14) . ?
Nd1 O7 2.5370(16) . ?
Nd1 O8 2.5604(17) . ?
P1 O2 1.5018(13) . ?
P1 C8 1.8018(18) . ?
P1 C15 1.8019(17) . ?
P1 C6 1.8136(17) . ?
P2 O3 1.5039(14) . ?
P2 C22 1.7898(19) . ?
P2 C29 1.7974(18) . ?
P2 C7 1.818(2) . ?
O1 N1 1.3300(18) . ?
O4 N2 1.272(2) . ?
O5 N2 1.270(2) . ?
O6 N2 1.208(2) . ?
O7 N3 1.259(3) . ?
O8 N3 1.257(3) . ?
O9 N3 1.220(3) . ?
O10 N4 1.259(4) . ?
O11 N4 1.273(3) . ?
O12 N4 1.202(3) . ?
N1 C1 1.357(2) . ?
N1 C5 1.361(2) . ?
C1 C2 1.383(2) . ?
C1 C6 1.497(2) . ?
C2 C3 1.384(3) . ?
C2 H2 0.9400 . ?
C3 C4 1.377(3) . ?
C3 H3 0.9400 . ?
C4 C5 1.387(3) . ?
C4 H4 0.9400 . ?
C5 C7 1.495(3) . ?
C6 H6A 0.9800 . ?
C6 H6B 0.9800 . ?
C7 H7A 0.9800 . ?
C7 H7B 0.9800 . ?
C8 C9 1.388(3) . ?
C8 C13 1.393(3) . ?
C9 C10 1.390(3) . ?
C9 H9 0.9400 . ?
C10 C11 1.389(4) . ?
C10 C14 1.503(4) . ?
C11 C12 1.381(4) . ?
C11 H11 0.9400 . ?
C12 C13 1.391(3) . ?
C12 C_1 1.500(4) . ?
C13 H13 0.9400 . ?
C14 F14B 1.318(4) . ?
C14 F14A 1.328(3) . ?
C14 F14C 1.338(4) . ?
C_1 F2_1 1.272(13) . ?
C_1 F3_1 1.352(9) . ?
C_1 F1_1 1.370(14) . ?
C15 C16 1.392(2) . ?
C15 C20 1.396(3) . ?
C16 C17 1.392(3) . ?
C16 H16 0.9400 . ?
C17 C18 1.384(3) . ?
C17 C21 1.502(3) . ?
C18 C19 1.382(3) . ?
C18 H18 0.9400 . ?
C19 C20 1.379(3) . ?
C19 C_3 1.507(3) . ?
C20 H20 0.9400 . ?
C21 F21B 1.314(3) . ?
C21 F21C 1.329(3) . ?
C21 F21A 1.336(3) . ?
C_3 F1_3 1.233(5) . ?
C_3 F2_3 1.272(6) . ?
C_3 F3_3 1.402(5) . ?
C22 C23 1.388(3) . ?
C22 C27 1.392(3) . ?
C23 C24 1.387(3) . ?
C23 H23 0.9400 . ?
C24 C25 1.382(4) . ?
C24 C28 1.497(4) . ?
C25 C26 1.380(4) . ?
C25 H25 0.9400 . ?
C26 C27 1.386(3) . ?
C26 C_5 1.498(4) . ?
C27 H27 0.9400 . ?
C28 F28B 1.282(4) . ?
C28 F28A 1.309(4) . ?
C28 F28C 1.312(4) . ?
C_5 F1_5 1.202(7) . ?
C_5 F3_5 1.310(9) . ?
C_5 F2_5 1.328(8) . ?
C29 C30 1.386(3) . ?
C29 C34 1.393(3) . ?
C30 C31 1.388(3) . ?
C30 H30 0.9400 . ?
C31 C32 1.382(3) . ?
C31 C35 1.497(3) . ?
C32 C33 1.380(3) . ?
C32 H32 0.9400 . ?
C33 C34 1.385(3) . ?
C33 C36 1.501(3) . ?
C34 H34 0.9400 . ?
C35 F35C 1.297(4) . ?
C35 F35A 1.301(4) . ?
C35 F35B 1.321(4) . ?
C36 F36C 1.310(3) . ?
C36 F36B 1.323(4) . ?
C36 F36A 1.328(3) . ?
O13 H13A 0.8501 . ?
O13 H13B 0.8498 . ?
O14 H14A 0.8499 . ?
O14 H14B 0.8504 . ?

loop_
_geom_hbond_atom_site_label_D
_geom_hbond_atom_site_label_H
_geom_hbond_atom_site_label_A
_geom_hbond_distance_DH
_geom_hbond_distance_HA
_geom_hbond_distance_DA
_geom_hbond_angle_DHA
_geom_hbond_site_symmetry_A
O13 H13B O10 0.85 2.31 3.161(4) 179.5 2_666
O13 H13A F14C 0.85 2.27 3.120(4) 179.3 .
C3 H3 O5 0.94 2.45 3.240(2) 141.6 1_655
C6 H6A O7 0.98 2.47 3.155(2) 126.4 2_766
C6 H6A O9 0.98 2.42 3.393(3) 170.9 2_766
C6 H6B O4 0.98 2.42 3.145(2) 130.3 .
C6 H6B O1 0.98 2.60 3.447(2) 144.8 2_766
C7 H7B O13 0.98 2.43 3.351(3) 156.6 2_766
C13 H13 F3_1 0.94 2.40 2.732(7) 100.3 .
C20 H20 O9 0.94 2.58 3.501(3) 164.8 2_766
C27 H27 F2_5 0.94 2.38 2.701(6) 99.9 .
C32 H32 O11 0.94 2.43 3.266(3) 148.2 2_767

loop_
_geom_torsion_atom_site_label_1
_geom_torsion_atom_site_label_2
_geom_torsion_atom_site_label_3
_geom_torsion_atom_site_label_4
_geom_torsion
_geom_torsion_site_symmetry_1
_geom_torsion_site_symmetry_2
_geom_torsion_site_symmetry_3
_geom_torsion_site_symmetry_4
_geom_torsion_publ_flag
O3 Nd1 O1 N1 47.23(13) . . . . ?
O2 Nd1 O1 N1 -38.53(13) . . . . ?
O11 Nd1 O1 N1 -3.7(2) . . . . ?
O10 Nd1 O1 N1 117.07(17) . . . . ?
O5 Nd1 O1 N1 -116.87(14) . . . . ?
O4 Nd1 O1 N1 -119.01(14) . . . . ?
O7 Nd1 O1 N1 171.04(14) . . . . ?
O8 Nd1 O1 N1 122.41(14) . . . . ?
C8 P1 O2 Nd1 -78.90(11) . . . . ?
C15 P1 O2 Nd1 165.42(9) . . . . ?
C6 P1 O2 Nd1 45.27(12) . . . . ?
O1 Nd1 O2 P1 -54.17(9) . . . . ?
O3 Nd1 O2 P1 -132.52(10) . . . . ?
O11 Nd1 O2 P1 142.61(11) . . . . ?
O10 Nd1 O2 P1 141.62(11) . . . . ?
O5 Nd1 O2 P1 70.38(10) . . . . ?
O4 Nd1 O2 P1 20.76(9) . . . . ?
O7 Nd1 O2 P1 9.73(16) . . . . ?
O8 Nd1 O2 P1 -87.94(13) . . . . ?
C22 P2 O3 Nd1 83.50(13) . . . . ?
C29 P2 O3 Nd1 -155.48(11) . . . . ?
C7 P2 O3 Nd1 -36.29(14) . . . . ?
O1 Nd1 O3 P2 43.19(11) . . . . ?
O2 Nd1 O3 P2 120.75(12) . . . . ?
O11 Nd1 O3 P2 -159.66(13) . . . . ?
O10 Nd1 O3 P2 -108.70(12) . . . . ?
O5 Nd1 O3 P2 -170.34(12) . . . . ?
O4 Nd1 O3 P2 67.66(15) . . . . ?
O7 Nd1 O3 P2 -35.83(14) . . . . ?
O8 Nd1 O3 P2 -34.60(11) . . . . ?
O1 Nd1 O4 N2 -179.64(12) . . . . ?
O3 Nd1 O4 N2 155.33(11) . . . . ?
O2 Nd1 O4 N2 100.83(12) . . . . ?
O11 Nd1 O4 N2 30.80(13) . . . . ?
O10 Nd1 O4 N2 -28.94(14) . . . . ?
O5 Nd1 O4 N2 2.70(12) . . . . ?
O7 Nd1 O4 N2 -85.58(12) . . . . ?
O8 Nd1 O4 N2 -114.33(12) . . . . ?
O1 Nd1 O5 N2 -5.36(16) . . . . ?
O3 Nd1 O5 N2 -145.52(13) . . . . ?
O2 Nd1 O5 N2 -77.61(14) . . . . ?
O11 Nd1 O5 N2 -156.67(15) . . . . ?
O10 Nd1 O5 N2 150.07(15) . . . . ?
O4 Nd1 O5 N2 -2.70(12) . . . . ?
O7 Nd1 O5 N2 72.87(14) . . . . ?
O8 Nd1 O5 N2 87.78(15) . . . . ?
O1 Nd1 O7 N3 -67.19(13) . . . . ?
O3 Nd1 O7 N3 6.04(15) . . . . ?
O2 Nd1 O7 N3 -128.04(12) . . . . ?
O11 Nd1 O7 N3 109.77(14) . . . . ?
O10 Nd1 O7 N3 87.94(14) . . . . ?
O5 Nd1 O7 N3 168.22(14) . . . . ?
O4 Nd1 O7 N3 -139.47(14) . . . . ?
O8 Nd1 O7 N3 4.50(12) . . . . ?
O1 Nd1 O8 N3 95.92(14) . . . . ?
O3 Nd1 O8 N3 176.86(14) . . . . ?
O2 Nd1 O8 N3 129.97(12) . . . . ?
O11 Nd1 O8 N3 -111.91(14) . . . . ?
O10 Nd1 O8 N3 -86.85(14) . . . . ?
O5 Nd1 O8 N3 -23.64(16) . . . . ?
O4 Nd1 O8 N3 31.92(15) . . . . ?
O7 Nd1 O8 N3 -4.50(12) . . . . ?
O1 Nd1 O10 N4 -153.58(16) . . . . ?
O3 Nd1 O10 N4 -87.34(19) . . . . ?
O2 Nd1 O10 N4 -5.4(2) . . . . ?
O11 Nd1 O10 N4 -6.64(17) . . . . ?
O5 Nd1 O10 N4 70.57(19) . . . . ?
O4 Nd1 O10 N4 95.00(19) . . . . ?
O7 Nd1 O10 N4 149.5(2) . . . . ?
O8 Nd1 O10 N4 -158.9(2) . . . . ?
O1 Nd1 O11 N4 153.15(16) . . . . ?
O3 Nd1 O11 N4 103.53(18) . . . . ?
O2 Nd1 O11 N4 -172.46(18) . . . . ?
O10 Nd1 O11 N4 6.58(17) . . . . ?
O5 Nd1 O11 N4 -81.13(18) . . . . ?
O4 Nd1 O11 N4 -103.49(18) . . . . ?
O7 Nd1 O11 N4 -20.7(2) . . . . ?
O8 Nd1 O11 N4 38.17(19) . . . . ?
Nd1 O1 N1 C1 90.52(17) . . . . ?
Nd1 O1 N1 C5 -92.13(17) . . . . ?
Nd1 O5 N2 O6 -176.9(2) . . . . ?
Nd1 O5 N2 O4 4.6(2) . . . . ?
Nd1 O4 N2 O6 176.9(2) . . . . ?
Nd1 O4 N2 O5 -4.6(2) . . . . ?
Nd1 O8 N3 O9 -169.4(2) . . . . ?
Nd1 O8 N3 O7 7.8(2) . . . . ?
Nd1 O7 N3 O9 169.3(2) . . . . ?
Nd1 O7 N3 O8 -7.8(2) . . . . ?
Nd1 O10 N4 O12 -167.8(4) . . . . ?
Nd1 O10 N4 O11 11.4(3) . . . . ?
Nd1 O11 N4 O12 167.6(4) . . . . ?
Nd1 O11 N4 O10 -11.5(3) . . . . ?
O1 N1 C1 C2 175.53(16) . . . . ?
C5 N1 C1 C2 -1.7(2) . . . . ?
O1 N1 C1 C6 -7.2(2) . . . . ?
C5 N1 C1 C6 175.56(15) . . . . ?
N1 C1 C2 C3 1.0(3) . . . . ?
C6 C1 C2 C3 -176.18(19) . . . . ?
C1 C2 C3 C4 0.5(3) . . . . ?
C2 C3 C4 C5 -1.3(3) . . . . ?
O1 N1 C5 C4 -176.29(16) . . . . ?
C1 N1 C5 C4 1.0(3) . . . . ?
O1 N1 C5 C7 4.8(2) . . . . ?
C1 N1 C5 C7 -177.89(15) . . . . ?
C3 C4 C5 N1 0.6(3) . . . . ?
C3 C4 C5 C7 179.4(2) . . . . ?
N1 C1 C6 P1 -81.84(17) . . . . ?
C2 C1 C6 P1 95.34(18) . . . . ?
O2 P1 C6 C1 51.67(14) . . . . ?
C8 P1 C6 C1 176.53(12) . . . . ?
C15 P1 C6 C1 -71.99(13) . . . . ?
N1 C5 C7 P2 80.82(18) . . . . ?
C4 C5 C7 P2 -98.0(2) . . . . ?
O3 P2 C7 C5 -54.11(15) . . . . ?
C22 P2 C7 C5 -177.32(13) . . . . ?
C29 P2 C7 C5 66.69(15) . . . . ?
O2 P1 C8 C9 158.20(16) . . . . ?
C15 P1 C8 C9 -80.76(18) . . . . ?
C6 P1 C8 C9 32.44(19) . . . . ?
O2 P1 C8 C13 -26.63(17) . . . . ?
C15 P1 C8 C13 94.42(16) . . . . ?
C6 P1 C8 C13 -152.38(15) . . . . ?
C13 C8 C9 C10 -0.3(3) . . . . ?
P1 C8 C9 C10 174.68(17) . . . . ?
C8 C9 C10 C11 0.4(3) . . . . ?
C8 C9 C10 C14 179.7(2) . . . . ?
C9 C10 C11 C12 -0.1(4) . . . . ?
C14 C10 C11 C12 -179.4(2) . . . . ?
C10 C11 C12 C13 -0.3(4) . . . . ?
C10 C11 C12 C_1 -179.3(3) . . . . ?
C11 C12 C13 C8 0.5(3) . . . . ?
C_1 C12 C13 C8 179.4(2) . . . . ?
C9 C8 C13 C12 -0.1(3) . . . . ?
P1 C8 C13 C12 -175.49(17) . . . . ?
C11 C10 C14 F14B -170.2(3) . . . . ?
C9 C10 C14 F14B 10.5(4) . . . . ?
C11 C10 C14 F14A -48.0(4) . . . . ?
C9 C10 C14 F14A 132.7(3) . . . . ?
C11 C10 C14 F14C 70.8(3) . . . . ?
C9 C10 C14 F14C -108.6(3) . . . . ?
C11 C12 C_1 F2_1 -62.1(12) . . . . ?
C13 C12 C_1 F2_1 119.0(12) . . . . ?
C11 C12 C_1 F3_1 167.2(6) . . . . ?
C13 C12 C_1 F3_1 -11.7(7) . . . . ?
C11 C12 C_1 F1_1 55.7(8) . . . . ?
C13 C12 C_1 F1_1 -123.3(8) . . . . ?
O2 P1 C15 C16 11.90(18) . . . . ?
C8 P1 C15 C16 -108.32(16) . . . . ?
C6 P1 C15 C16 135.78(15) . . . . ?
O2 P1 C15 C20 -173.61(15) . . . . ?
C8 P1 C15 C20 66.17(17) . . . . ?
C6 P1 C15 C20 -49.72(17) . . . . ?
C20 C15 C16 C17 -0.2(3) . . . . ?
P1 C15 C16 C17 174.30(16) . . . . ?
C15 C16 C17 C18 0.7(3) . . . . ?
C15 C16 C17 C21 -178.8(2) . . . . ?
C16 C17 C18 C19 -0.5(3) . . . . ?
C21 C17 C18 C19 179.1(2) . . . . ?
C17 C18 C19 C20 -0.3(4) . . . . ?
C17 C18 C19 C_3 -179.4(2) . . . . ?
C18 C19 C20 C15 0.9(3) . . . . ?
C_3 C19 C20 C15 179.9(2) . . . . ?
C16 C15 C20 C19 -0.6(3) . . . . ?
P1 C15 C20 C19 -175.15(17) . . . . ?
C18 C17 C21 F21B -165.4(2) . . . . ?
C16 C17 C21 F21B 14.2(4) . . . . ?
C18 C17 C21 F21C -42.9(3) . . . . ?
C16 C17 C21 F21C 136.6(2) . . . . ?
C18 C17 C21 F21A 74.4(3) . . . . ?
C16 C17 C21 F21A -106.0(3) . . . . ?
C20 C19 C_3 F1_3 115.7(7) . . . . ?
C18 C19 C_3 F1_3 -65.3(8) . . . . ?
C20 C19 C_3 F2_3 -17.9(7) . . . . ?
C18 C19 C_3 F2_3 161.2(6) . . . . ?
C20 C19 C_3 F3_3 -127.9(4) . . . . ?
C18 C19 C_3 F3_3 51.2(5) . . . . ?
O3 P2 C22 C23 9.68(18) . . . . ?
C29 P2 C22 C23 -111.97(16) . . . . ?
C7 P2 C22 C23 133.17(16) . . . . ?
O3 P2 C22 C27 -167.89(16) . . . . ?
C29 P2 C22 C27 70.46(19) . . . . ?
C7 P2 C22 C27 -44.40(19) . . . . ?
C27 C22 C23 C24 -0.6(3) . . . . ?
P2 C22 C23 C24 -178.16(16) . . . . ?
C22 C23 C24 C25 -0.9(3) . . . . ?
C22 C23 C24 C28 178.1(2) . . . . ?
C23 C24 C25 C26 1.3(4) . . . . ?
C28 C24 C25 C26 -177.7(3) . . . . ?
C24 C25 C26 C27 -0.3(4) . . . . ?
C24 C25 C26 C_5 179.2(3) . . . . ?
C25 C26 C27 C22 -1.2(4) . . . . ?
C_5 C26 C27 C22 179.3(3) . . . . ?
C23 C22 C27 C26 1.6(3) . . . . ?
P2 C22 C27 C26 179.11(17) . . . . ?
C25 C24 C28 F28B -128.9(3) . . . . ?
C23 C24 C28 F28B 52.1(4) . . . . ?
C25 C24 C28 F28A 109.6(3) . . . . ?
C23 C24 C28 F28A -69.4(4) . . . . ?
C25 C24 C28 F28C -6.3(4) . . . . ?
C23 C24 C28 F28C 174.6(3) . . . . ?
C25 C26 C_5 F1_5 38.9(15) . . . . ?
C27 C26 C_5 F1_5 -141.6(14) . . . . ?
C25 C26 C_5 F3_5 -83.4(9) . . . . ?
C27 C26 C_5 F3_5 96.1(9) . . . . ?
C25 C26 C_5 F2_5 166.4(9) . . . . ?
C27 C26 C_5 F2_5 -14.1(10) . . . . ?
O3 P2 C29 C30 33.52(18) . . . . ?
C22 P2 C29 C30 156.63(16) . . . . ?
C7 P2 C29 C30 -89.07(17) . . . . ?
O3 P2 C29 C34 -147.17(16) . . . . ?
C22 P2 C29 C34 -24.06(19) . . . . ?
C7 P2 C29 C34 90.24(18) . . . . ?
C34 C29 C30 C31 -0.7(3) . . . . ?
P2 C29 C30 C31 178.65(16) . . . . ?
C29 C30 C31 C32 1.0(3) . . . . ?
C29 C30 C31 C35 -179.1(2) . . . . ?
C30 C31 C32 C33 -0.4(3) . . . . ?
C35 C31 C32 C33 179.7(2) . . . . ?
C31 C32 C33 C34 -0.5(3) . . . . ?
C31 C32 C33 C36 178.9(2) . . . . ?
C32 C33 C34 C29 0.8(3) . . . . ?
C36 C33 C34 C29 -178.6(2) . . . . ?
C30 C29 C34 C33 -0.2(3) . . . . ?
P2 C29 C34 C33 -179.53(15) . . . . ?
C32 C31 C35 F35C -3.7(4) . . . . ?
C30 C31 C35 F35C 176.5(3) . . . . ?
C32 C31 C35 F35A -128.0(3) . . . . ?
C30 C31 C35 F35A 52.1(4) . . . . ?
C32 C31 C35 F35B 114.1(3) . . . . ?
C30 C31 C35 F35B -65.8(3) . . . . ?
C32 C33 C36 F36C 41.3(3) . . . . ?
C34 C33 C36 F36C -139.3(3) . . . . ?
C32 C33 C36 F36B 164.3(3) . . . . ?
C34 C33 C36 F36B -16.3(3) . . . . ?
C32 C33 C36 F36A -76.9(3) . . . . ?
C34 C33 C36 F36A 102.6(3) . . . . ?
